data_1505518
loop_
_publ_author_name
'Debroy, Paromita'
'Lindeman, Sergey V.'
'Rathore, Rajendra'

_publ_section_title
;
 Hexabenzo[4.4.4]propellane: a helical molecular platform for the
 construction of electroactive materials.
;
_journal_issue 21
_journal_name_full 'Organic letters'
_journal_page_first 4091
_journal_page_last 4094
_journal_paper_doi 10.1021/ol7015466
_journal_volume 9
_journal_year 2007
_chemical_formula_sum 'C82 H68 Cl18 O6 Sb3'
_chemical_formula_weight 2152.71
_chemical_name_systematic
; 
 ? 
;
_space_group_IT_number 15
_symmetry_cell_setting monoclinic
_symmetry_space_group_name_Hall '-C 2yc'
_symmetry_space_group_name_H-M 'C 1 2/c 1'
_atom_sites_solution_hydrogens geom
_atom_sites_solution_primary direct
_atom_sites_solution_secondary difmap
_audit_creation_method SHELXL-97
_cell_angle_alpha 90.00
_cell_angle_beta 90.0000(10)
_cell_angle_gamma 90.00
_cell_formula_units_Z 8
_cell_length_a 30.1511(5)
_cell_length_b 16.3086(3)
_cell_length_c 41.8224(7)
_cell_measurement_reflns_used 8158
_cell_measurement_temperature 100(2)
_cell_measurement_theta_max 67
_cell_measurement_theta_min 3
_cell_volume 20565.0(6)
_computing_cell_refinement 'SAINT v7.23A (Bruker, 2005)'
_computing_data_collection 'APEX2 v2.0-2 (Bruker, 2005)'
_computing_data_reduction 'SADABS-2004/1 (Bruker, 2005)'
_computing_molecular_graphics 'XP v5.1 (Bruker, 1998)'
_computing_publication_material 'XCIF v6.12 (Bruker, 2001)'
_computing_structure_refinement 'SHELXL-97 v.97-2 (Sheldrick, 1993-1997)'
_computing_structure_solution 'XS/SHELXTL v6.12 (Bruker, 2001)'
_diffrn_ambient_temperature 100(2)
_diffrn_measured_fraction_theta_full 0.975
_diffrn_measured_fraction_theta_max 0.975
_diffrn_measurement_device_type 'Bruker APEX2 CCD detector'
_diffrn_measurement_method '\w scans'
_diffrn_radiation_monochromator graphite
_diffrn_radiation_source 'fine-focus sealed tube'
_diffrn_radiation_type CuK\a
_diffrn_radiation_wavelength 1.54178
_diffrn_reflns_av_R_equivalents 0.0513
_diffrn_reflns_av_sigmaI/netI 0.0379
_diffrn_reflns_limit_h_max 35
_diffrn_reflns_limit_h_min -35
_diffrn_reflns_limit_k_max 19
_diffrn_reflns_limit_k_min 0
_diffrn_reflns_limit_l_max 49
_diffrn_reflns_limit_l_min 0
_diffrn_reflns_number 87776
_diffrn_reflns_theta_full 67.55
_diffrn_reflns_theta_max 67.55
_diffrn_reflns_theta_min 2.11
_exptl_absorpt_coefficient_mu 10.856
_exptl_absorpt_correction_T_max 0.8370
_exptl_absorpt_correction_T_min 0.2598
_exptl_absorpt_correction_type numerical
_exptl_crystal_colour 'dark green'
_exptl_crystal_density_diffrn 1.391
_exptl_crystal_density_method 'not measured'
_exptl_crystal_description needle
_exptl_crystal_F_000 8536
_exptl_crystal_size_max 0.17
_exptl_crystal_size_mid 0.03
_exptl_crystal_size_min 0.02
_refine_diff_density_max 2.261
_refine_diff_density_min -1.397
_refine_diff_density_rms 0.212
_refine_ls_extinction_method none
_refine_ls_goodness_of_fit_ref 2.205
_refine_ls_hydrogen_treatment constr
_refine_ls_matrix_type full
_refine_ls_number_parameters 640
_refine_ls_number_reflns 18105
_refine_ls_number_restraints 614
_refine_ls_restrained_S_all 2.198
_refine_ls_R_factor_all 0.1141
_refine_ls_R_factor_gt 0.1015
_refine_ls_shift/su_max 0.001
_refine_ls_shift/su_mean 0.000
_refine_ls_structure_factor_coef Fsqd
_refine_ls_weighting_details 'calc w=1/[\s^2^(Fo^2^)+(0.1000P)^2^+0.0000P] where P=(Fo^2^+2Fc^2^)/3'
_refine_ls_weighting_scheme calc
_refine_ls_wR_factor_gt 0.3042
_refine_ls_wR_factor_ref 0.3118
_reflns_number_gt 15012
_reflns_number_total 18105
_reflns_threshold_expression >2sigma(I)
_cod_data_source_file ol7015466-file006.cif
_cod_data_source_block raj6pa
_cod_original_sg_symbol_H-M 'C 2/c'
_cod_database_code 1505518

loop_
_symmetry_equiv_pos_as_xyz
'x, y, z'
'-x, y, -z+1/2'
'x+1/2, y+1/2, z'
'-x+1/2, y+1/2, -z+1/2'
'-x, -y, -z'
'x, -y, z-1/2'
'-x+1/2, -y+1/2, -z'
'x+1/2, -y+1/2, z-1/2'

loop_
_atom_site_label
_atom_site_type_symbol
_atom_site_fract_x
_atom_site_fract_y
_atom_site_fract_z
_atom_site_U_iso_or_equiv
_atom_site_adp_type
_atom_site_occupancy
_atom_site_symmetry_multiplicity
_atom_site_calc_flag
_atom_site_refinement_flags
_atom_site_disorder_assembly
_atom_site_disorder_group
Sb1A Sb 0.25239(12) 0.9774(2) 0.20303(8) 0.0386(6) Uani 0.576(4) 1 d PD A 1
Cl1A Cl 0.1738(3) 0.9725(10) 0.2019(5) 0.060(4) Uani 0.576(4) 1 d PD A 1
Cl2A Cl 0.3307(2) 0.9780(5) 0.2055(3) 0.044(2) Uani 0.576(4) 1 d PD A 1
Cl3A Cl 0.2540(4) 0.8337(5) 0.1943(3) 0.0476(19) Uani 0.576(4) 1 d PD A 1
Cl4A Cl 0.2537(6) 1.0008(9) 0.14745(19) 0.059(3) Uani 0.576(4) 1 d PD A 1
Cl5A Cl 0.2547(5) 1.1205(4) 0.2124(2) 0.063(2) Uani 0.576(4) 1 d PD A 1
Cl6A Cl 0.2487(4) 0.9557(5) 0.25865(13) 0.0520(17) Uani 0.576(4) 1 d PD A 1
Sb1B Sb 0.24716(18) 0.9456(3) 0.20350(12) 0.0386(6) Uani 0.424(4) 1 d PD A 2
Cl1B Cl 0.1683(4) 0.9461(15) 0.2024(6) 0.060(4) Uani 0.424(4) 1 d PD A 2
Cl2B Cl 0.3252(3) 0.9436(8) 0.2027(4) 0.044(2) Uani 0.424(4) 1 d PD A 2
Cl3B Cl 0.2473(6) 0.8049(6) 0.1901(4) 0.0476(19) Uani 0.424(4) 1 d PD A 2
Cl4B Cl 0.2465(9) 0.9801(13) 0.1485(3) 0.059(3) Uani 0.424(4) 1 d PD A 2
Cl5B Cl 0.2481(7) 1.0863(5) 0.2167(3) 0.063(2) Uani 0.424(4) 1 d PD A 2
Cl6B Cl 0.2459(5) 0.9105(7) 0.25790(19) 0.0520(17) Uani 0.424(4) 1 d PD A 2
Sb2 Sb 0.5000 0.96843(10) 0.2500 0.0436(4) Uani 1 2 d S . .
Cl7 Cl 0.5000 1.1121(6) 0.2500 0.104(3) Uani 1 2 d S B .
Cl8 Cl 0.5000 0.8220(4) 0.2500 0.076(2) Uani 1 2 d S B .
Cl9 Cl 0.4295(4) 0.9853(10) 0.2318(3) 0.0632(19) Uiso 0.51(2) 1 d P B 1
Cl10 Cl 0.5330(5) 0.9809(6) 0.1976(3) 0.0492(16) Uiso 0.51(2) 1 d P B 1
Cl29 Cl 0.4268(4) 0.9549(11) 0.2284(3) 0.0632(19) Uiso 0.49(2) 1 d P B 2
Cl30 Cl 0.5171(5) 0.9759(6) 0.1943(3) 0.0492(16) Uiso 0.49(2) 1 d P B 2
Sb3A Sb 0.2469(2) 1.0180(3) 0.37737(16) 0.0306(8) Uani 0.486(6) 1 d PD C 1
Cl11 Cl 0.1680(4) 1.0199(17) 0.3778(7) 0.049(4) Uani 0.486(6) 1 d PD C 1
Cl12 Cl 0.3255(3) 1.0177(6) 0.3770(4) 0.034(2) Uani 0.486(6) 1 d PD C 1
Cl13 Cl 0.2462(9) 0.9234(11) 0.3349(4) 0.052(4) Uani 0.486(6) 1 d PD C 1
Cl14 Cl 0.2456(6) 1.1289(10) 0.3414(4) 0.039(2) Uani 0.486(6) 1 d PD C 1
Cl15 Cl 0.2466(7) 1.1108(10) 0.4213(4) 0.042(3) Uani 0.486(6) 1 d PD C 1
Cl16 Cl 0.2474(9) 0.9102(11) 0.4148(5) 0.061(3) Uani 0.486(6) 1 d PD C 1
Sb3B Sb 0.25274(19) 0.9938(3) 0.38065(15) 0.0306(8) Uani 0.514(6) 1 d PD C 2
Cl21 Cl 0.1739(3) 1.0017(16) 0.3804(7) 0.049(4) Uani 0.514(6) 1 d PD C 2
Cl22 Cl 0.3314(3) 0.9891(6) 0.3800(4) 0.034(2) Uani 0.514(6) 1 d PD C 2
Cl23 Cl 0.2509(9) 0.9011(11) 0.3378(4) 0.052(4) Uani 0.514(6) 1 d PD C 2
Cl24 Cl 0.2535(5) 1.1065(9) 0.3448(4) 0.039(2) Uani 0.514(6) 1 d PD C 2
Cl25 Cl 0.2537(7) 1.0890(10) 0.4239(3) 0.042(3) Uani 0.514(6) 1 d PD C 2
Cl26 Cl 0.2515(8) 0.8862(10) 0.4177(5) 0.061(3) Uani 0.514(6) 1 d PD C 2
Sb4 Sb 0.5000 0.46807(9) 0.2500 0.0355(4) Uani 1 2 d S . .
Cl17 Cl 0.5000 0.6138(3) 0.2500 0.0588(18) Uani 1 2 d S D .
Cl18 Cl 0.5000 0.3268(5) 0.2500 0.107(4) Uani 1 2 d S D .
Cl19 Cl 0.4732(3) 0.4669(6) 0.19744(18) 0.059(2) Uani 0.699(14) 1 d P D 1
Cl20 Cl 0.5746(3) 0.4664(7) 0.2324(3) 0.068(3) Uani 0.699(14) 1 d P D 1
Cl39 Cl 0.4553(6) 0.4525(15) 0.2046(4) 0.059(2) Uani 0.301(14) 1 d P D 2
Cl40 Cl 0.5640(7) 0.4524(17) 0.2200(7) 0.068(3) Uani 0.301(14) 1 d P D 2
C1 C 0.4965(5) 0.6967(9) -0.0006(3) 0.029(3) Uiso 1 1 d . . .
C2 C 0.4987(4) 0.7938(8) 0.0001(3) 0.020(3) Uiso 1 1 d . . .
O1 O 0.4459(3) 0.5189(6) 0.0840(3) 0.038(3) Uiso 1 1 d D . .
C11 C 0.4973(5) 0.6690(8) 0.0342(3) 0.036(4) Uiso 1 1 d D . .
C12 C 0.5268(5) 0.7113(9) 0.0554(3) 0.040(4) Uiso 1 1 d D . .
C13 C 0.5275(4) 0.6829(8) 0.0878(3) 0.027(3) Uiso 1 1 d D . .
H13 H 0.5477 0.7072 0.1024 0.033 Uiso 1 1 calc R . .
C14 C 0.5002(4) 0.6223(7) 0.0982(3) 0.028(3) Uiso 1 1 d D . .
H14 H 0.4968 0.6120 0.1204 0.034 Uiso 1 1 calc R . .
C15 C 0.4767(4) 0.5746(7) 0.0755(3) 0.028(3) Uiso 1 1 d D . .
C16 C 0.4736(5) 0.6017(8) 0.0433(3) 0.037(4) Uiso 1 1 d D . .
H16 H 0.4554 0.5735 0.0284 0.045 Uiso 1 1 calc R . .
C17 C 0.4470(8) 0.4763(13) 0.1138(4) 0.091(8) Uiso 1 1 d D . .
H17A H 0.4214 0.4395 0.1153 0.137 Uiso 1 1 calc R . .
H17B H 0.4461 0.5160 0.1314 0.137 Uiso 1 1 calc R . .
H17C H 0.4744 0.4442 0.1152 0.137 Uiso 1 1 calc R . .
O2 O 0.6190(4) 0.9943(6) 0.0165(3) 0.049(3) Uiso 1 1 d D . .
C21 C 0.5393(3) 0.8287(6) 0.0181(3) 0.015(3) Uiso 1 1 d D . .
C22 C 0.5528(4) 0.7805(8) 0.0450(3) 0.028(3) Uiso 1 1 d D . .
C23 C 0.5898(4) 0.8092(8) 0.0625(3) 0.028(3) Uiso 1 1 d D . .
H23 H 0.5969 0.7845 0.0824 0.033 Uiso 1 1 calc R . .
C24 C 0.6156(4) 0.8721(7) 0.0512(3) 0.029(3) Uiso 1 1 d D . .
H24 H 0.6437 0.8824 0.0607 0.035 Uiso 1 1 calc R . .
C25 C 0.6013(4) 0.9210(7) 0.0261(3) 0.032(3) Uiso 1 1 d D . .
C26 C 0.5634(4) 0.8954(7) 0.0086(3) 0.027(3) Uiso 1 1 d D . .
H26 H 0.5546 0.9251 -0.0099 0.032 Uiso 1 1 calc R . .
C27 C 0.6505(4) 1.0346(8) 0.0369(3) 0.029(3) Uiso 1 1 d D . .
H27A H 0.6620 1.0835 0.0261 0.043 Uiso 1 1 calc R . .
H27B H 0.6750 0.9971 0.0416 0.043 Uiso 1 1 calc R . .
H27C H 0.6358 1.0507 0.0569 0.043 Uiso 1 1 calc R . .
O3 O 0.6216(3) 0.5134(5) -0.0126(2) 0.029(2) Uiso 1 1 d D . .
C31 C 0.5398(4) 0.6746(8) -0.0172(3) 0.037(4) Uiso 1 1 d D . .
C32 C 0.5517(4) 0.7121(8) -0.0466(3) 0.026(3) Uiso 1 1 d D . .
C33 C 0.5911(4) 0.6877(8) -0.0613(3) 0.032(4) Uiso 1 1 d D . .
H33 H 0.6034 0.7215 -0.0775 0.039 Uiso 1 1 calc R . .
C34 C 0.6125(4) 0.6173(8) -0.0533(3) 0.036(4) Uiso 1 1 d D . .
H34 H 0.6348 0.5943 -0.0666 0.044 Uiso 1 1 calc R . .
C35 C 0.6003(4) 0.5807(7) -0.0246(3) 0.032(3) Uiso 1 1 d D . .
C36 C 0.5638(4) 0.6062(8) -0.0073(4) 0.036(4) Uiso 1 1 d D . .
H36 H 0.5550 0.5772 0.0113 0.043 Uiso 1 1 calc R . .
C37 C 0.6583(4) 0.4842(9) -0.0320(4) 0.043(4) Uiso 1 1 d D . .
H37A H 0.6709 0.4347 -0.0223 0.064 Uiso 1 1 calc R . .
H37B H 0.6812 0.5268 -0.0333 0.064 Uiso 1 1 calc R . .
H37C H 0.6476 0.4715 -0.0536 0.064 Uiso 1 1 calc R . .
O4 O 0.4509(3) 0.9916(6) -0.0831(2) 0.034(2) Uiso 1 1 d D . .
C41 C 0.4985(4) 0.8287(6) -0.0351(2) 0.019(3) Uiso 1 1 d D . .
C42 C 0.5259(4) 0.7863(7) -0.0572(3) 0.019(3) Uiso 1 1 d D . .
C43 C 0.5278(5) 0.8182(8) -0.0883(3) 0.034(4) Uiso 1 1 d D . .
H43 H 0.5464 0.7912 -0.1034 0.041 Uiso 1 1 calc R . .
C44 C 0.5047(4) 0.8857(7) -0.0983(3) 0.029(3) Uiso 1 1 d D . .
H44 H 0.5091 0.9079 -0.1191 0.035 Uiso 1 1 calc R . .
C45 C 0.4746(4) 0.9208(7) -0.0773(3) 0.029(3) Uiso 1 1 d D . .
C46 C 0.4730(4) 0.8926(7) -0.0455(2) 0.019(3) Uiso 1 1 d D . .
H46 H 0.4536 0.9187 -0.0308 0.022 Uiso 1 1 calc R . .
C47 C 0.4412(4) 1.0026(7) -0.1170(2) 0.022(2) Uiso 1 1 d D . .
H47A H 0.4260 1.0550 -0.1202 0.033 Uiso 1 1 calc R . .
H47B H 0.4222 0.9577 -0.1244 0.033 Uiso 1 1 calc R . .
H47C H 0.4690 1.0025 -0.1291 0.033 Uiso 1 1 calc R . .
O5 O 0.4183(3) 0.4991(6) -0.0634(3) 0.037(3) Uiso 1 1 d D . .
C51 C 0.4567(4) 0.6693(8) -0.0174(3) 0.031(3) Uiso 1 1 d D . .
C52 C 0.4154(3) 0.7087(7) -0.0103(3) 0.018(3) Uiso 1 1 d D . .
C53 C 0.3760(3) 0.6787(7) -0.0236(3) 0.024(3) Uiso 1 1 d D . .
H53 H 0.3490 0.7072 -0.0197 0.029 Uiso 1 1 calc R . .
C54 C 0.3752(3) 0.6097(7) -0.0420(3) 0.024(3) Uiso 1 1 d D . .
H54 H 0.3482 0.5902 -0.0510 0.028 Uiso 1 1 calc R . .
C55 C 0.4150(3) 0.5687(7) -0.0474(3) 0.023(3) Uiso 1 1 d D . .
C56 C 0.4554(4) 0.5975(8) -0.0349(4) 0.035(4) Uiso 1 1 d D . .
H56 H 0.4819 0.5673 -0.0384 0.041 Uiso 1 1 calc R . .
C57 C 0.3785(4) 0.4563(9) -0.0722(4) 0.036(4) Uiso 1 1 d D . .
H57A H 0.3862 0.4079 -0.0849 0.054 Uiso 1 1 calc R . .
H57B H 0.3594 0.4926 -0.0848 0.054 Uiso 1 1 calc R . .
H57C H 0.3627 0.4391 -0.0528 0.054 Uiso 1 1 calc R . .
O6 O 0.4165(3) 0.9955(6) 0.0627(3) 0.034(3) Uiso 1 1 d D . .
C61 C 0.4545(3) 0.8244(7) 0.0165(3) 0.019(3) Uiso 1 1 d D . .
C62 C 0.4137(4) 0.7806(8) 0.0091(4) 0.033(3) Uiso 1 1 d D . .
C63 C 0.3741(4) 0.8095(8) 0.0238(4) 0.038(4) Uiso 1 1 d D . .
H63 H 0.3475 0.7788 0.0215 0.046 Uiso 1 1 calc R . .
C64 C 0.3734(4) 0.8798(8) 0.0412(3) 0.033(3) Uiso 1 1 d D . .
H64 H 0.3462 0.8994 0.0498 0.039 Uiso 1 1 calc R . .
C65 C 0.4133(4) 0.9240(7) 0.0464(3) 0.033(4) Uiso 1 1 d D . .
C66 C 0.4544(3) 0.8926(7) 0.0355(3) 0.022(3) Uiso 1 1 d D . .
H66 H 0.4814 0.9185 0.0413 0.027 Uiso 1 1 calc R . .
C67 C 0.3761(5) 1.0333(10) 0.0736(5) 0.047(4) Uiso 1 1 d D . .
H67A H 0.3830 1.0854 0.0842 0.071 Uiso 1 1 calc R . .
H67B H 0.3611 0.9968 0.0887 0.071 Uiso 1 1 calc R . .
H67C H 0.3566 1.0435 0.0553 0.071 Uiso 1 1 calc R . .
C1S C 0.4175(5) 0.8297(11) 0.1175(5) 0.024(4) Uiso 0.647(10) 1 d PD E 1
C2S C 0.3799(6) 0.8579(10) 0.1317(4) 0.023(4) Uiso 0.647(10) 1 d PD E 1
H2S H 0.3805 0.9073 0.1438 0.027 Uiso 0.647(10) 1 calc PR E 1
C3S C 0.3402(5) 0.8136(10) 0.1285(4) 0.016(3) Uiso 0.647(10) 1 d PD E 1
H3S H 0.3138 0.8327 0.1382 0.020 Uiso 0.647(10) 1 calc PR E 1
C4S C 0.3401(6) 0.7292(12) 0.1078(5) 0.037(5) Uiso 0.647(10) 1 d PD E 1
H4S H 0.3146 0.6961 0.1045 0.045 Uiso 0.647(10) 1 calc PR E 1
C5S C 0.3799(6) 0.7122(10) 0.0960(4) 0.023(4) Uiso 0.647(10) 1 d PD E 1
H5S H 0.3831 0.6629 0.0841 0.028 Uiso 0.647(10) 1 calc PR E 1
C6S C 0.4160(5) 0.7597(11) 0.0997(5) 0.026(4) Uiso 0.647(10) 1 d PD E 1
H6S H 0.4424 0.7433 0.0891 0.031 Uiso 0.647(10) 1 calc PR E 1
C7S C 0.4601(5) 0.8787(10) 0.1223(4) 0.021(3) Uiso 0.647(10) 1 d PD E 1
H7S1 H 0.4532 0.9374 0.1223 0.031 Uiso 0.647(10) 1 calc PR E 1
H7S2 H 0.4808 0.8666 0.1048 0.031 Uiso 0.647(10) 1 calc PR E 1
H7S3 H 0.4737 0.8635 0.1427 0.031 Uiso 0.647(10) 1 calc PR E 1
C11S C 0.4001(8) 0.8508(15) 0.1239(7) 0.024(4) Uiso 0.353(10) 1 d PD E 2
C12S C 0.3561(8) 0.8468(16) 0.1297(7) 0.023(4) Uiso 0.353(10) 1 d PD E 2
H12S H 0.3418 0.8870 0.1425 0.027 Uiso 0.353(10) 1 calc PR E 2
C13S C 0.3317(7) 0.7816(17) 0.1162(7) 0.016(3) Uiso 0.353(10) 1 d PD E 2
H13S H 0.3004 0.7790 0.1184 0.020 Uiso 0.353(10) 1 calc PR E 2
C14S C 0.3587(11) 0.7111(17) 0.0968(9) 0.037(5) Uiso 0.353(10) 1 d PD E 2
H14S H 0.3453 0.6622 0.0892 0.045 Uiso 0.353(10) 1 calc PR E 2
C15S C 0.4011(10) 0.7286(18) 0.0926(7) 0.023(4) Uiso 0.353(10) 1 d PD E 2
H15S H 0.4176 0.6968 0.0778 0.028 Uiso 0.353(10) 1 calc PR E 2
C16S C 0.4220(7) 0.7893(18) 0.1084(8) 0.026(4) Uiso 0.353(10) 1 d PD E 2
H16S H 0.4535 0.7894 0.1088 0.031 Uiso 0.353(10) 1 calc PR E 2
C17S C 0.4250(8) 0.9185(16) 0.1415(7) 0.021(3) Uiso 0.353(10) 1 d PD E 2
H17D H 0.4570 0.9104 0.1389 0.031 Uiso 0.353(10) 1 calc PR E 2
H17E H 0.4175 0.9168 0.1643 0.031 Uiso 0.353(10) 1 calc PR E 2
H17F H 0.4167 0.9720 0.1326 0.031 Uiso 0.353(10) 1 calc PR E 2
C21S C 0.3567(3) 0.2087(6) 0.1446(3) 0.024(2) Uiso 1 1 d D . .
C22S C 0.3750(4) 0.2831(8) 0.1484(3) 0.042(3) Uiso 1 1 d D . .
H22S H 0.3604 0.3309 0.1407 0.050 Uiso 1 1 calc R . .
C23S C 0.4155(4) 0.2883(9) 0.1638(4) 0.050(4) Uiso 1 1 d D . .
H23S H 0.4283 0.3401 0.1687 0.059 Uiso 1 1 calc R . .
C24S C 0.4411(5) 0.2025(10) 0.1733(4) 0.065(5) Uiso 1 1 d D . .
H24S H 0.4705 0.2004 0.1815 0.078 Uiso 1 1 calc R . .
C25S C 0.4168(4) 0.1382(9) 0.1685(4) 0.048(4) Uiso 1 1 d D . .
H25S H 0.4283 0.0871 0.1755 0.058 Uiso 1 1 calc R . .
C26S C 0.3771(4) 0.1377(7) 0.1545(3) 0.034(3) Uiso 1 1 d D . .
H26S H 0.3625 0.0868 0.1513 0.041 Uiso 1 1 calc R . .
C27S C 0.3122(5) 0.2050(12) 0.1278(5) 0.077(6) Uiso 1 1 d D . .
H27D H 0.3097 0.1531 0.1161 0.115 Uiso 1 1 calc R . .
H27E H 0.3098 0.2508 0.1128 0.115 Uiso 1 1 calc R . .
H27F H 0.2884 0.2086 0.1437 0.115 Uiso 1 1 calc R . .
C41S C 0.7541(10) 0.4974(15) 0.0304(5) 0.21(2) Uiso 0.788(16) 1 d PD F 1
C42S C 0.7524(6) 0.4844(7) 0.0619(3) 0.028(3) Uiso 0.788(16) 1 d PD F 1
H42S H 0.7535 0.5281 0.0769 0.034 Uiso 0.788(16) 1 calc PR F 1
C43S C 0.7488(10) 0.3990(9) 0.0719(4) 0.067(5) Uiso 0.788(16) 1 d PD F 1
H43S H 0.7457 0.3847 0.0938 0.081 Uiso 0.788(16) 1 calc PR F 1
C44S C 0.7501(9) 0.3294(9) 0.0441(3) 0.044(3) Uiso 0.788(16) 1 d PD F 1
H44S H 0.7526 0.2726 0.0487 0.053 Uiso 0.788(16) 1 calc PR F 1
C45S C 0.7475(14) 0.3580(14) 0.0146(4) 0.101(8) Uiso 0.788(16) 1 d PD F 1
H45S H 0.7445 0.3198 -0.0024 0.122 Uiso 0.788(16) 1 calc PR F 1
C46S C 0.7488(15) 0.4386(14) 0.0075(5) 0.106(9) Uiso 0.788(16) 1 d PD F 1
H46S H 0.7459 0.4549 -0.0142 0.127 Uiso 0.788(16) 1 calc PR F 1
C47S C 0.7620(16) 0.5865(16) 0.0196(9) 0.20(2) Uiso 0.788(16) 1 d PD F 1
H47D H 0.7617 0.6227 0.0383 0.294 Uiso 0.394(8) 1 calc PR F 1
H47E H 0.7385 0.6031 0.0048 0.294 Uiso 0.394(8) 1 calc PR F 1
H47F H 0.7909 0.5905 0.0089 0.294 Uiso 0.394(8) 1 calc PR F 1
H47G H 0.7657 0.5882 -0.0037 0.294 Uiso 0.394(8) 1 calc PR F 1
H47H H 0.7889 0.6078 0.0299 0.294 Uiso 0.394(8) 1 calc PR F 1
H47I H 0.7366 0.6204 0.0258 0.294 Uiso 0.394(8) 1 calc PR F 1
C51S C 0.749(3) 0.388(3) 0.0448(12) 0.21(2) Uiso 0.212(16) 1 d PD F 2
C52S C 0.748(2) 0.405(3) 0.0132(10) 0.028(3) Uiso 0.212(16) 1 d PD F 2
H52S H 0.7485 0.3634 -0.0025 0.034 Uiso 0.212(16) 1 calc PR F 2
C53S C 0.744(3) 0.489(3) 0.0045(9) 0.067(5) Uiso 0.212(16) 1 d PD F 2
H53S H 0.7442 0.5057 -0.0173 0.081 Uiso 0.212(16) 1 calc PR F 2
C54S C 0.7410(19) 0.557(3) 0.0330(12) 0.044(3) Uiso 0.212(16) 1 d PD F 2
H54S H 0.7356 0.6136 0.0292 0.053 Uiso 0.212(16) 1 calc PR F 2
C55S C 0.747(3) 0.527(4) 0.0621(11) 0.101(8) Uiso 0.212(16) 1 d PD F 2
H55S H 0.7501 0.5639 0.0794 0.122 Uiso 0.212(16) 1 calc PR F 2
C56S C 0.747(4) 0.446(4) 0.0685(10) 0.106(9) Uiso 0.212(16) 1 d PD F 2
H56S H 0.7469 0.4285 0.0902 0.127 Uiso 0.212(16) 1 calc PR F 2
C57S C 0.752(5) 0.297(3) 0.053(2) 0.20(2) Uiso 0.212(16) 1 d PD F 2
H57D H 0.7535 0.2649 0.0334 0.294 Uiso 0.106(8) 1 calc PR F 2
H57E H 0.7250 0.2812 0.0651 0.294 Uiso 0.106(8) 1 calc PR F 2
H57F H 0.7780 0.2870 0.0662 0.294 Uiso 0.106(8) 1 calc PR F 2
H57G H 0.7508 0.2905 0.0764 0.294 Uiso 0.106(8) 1 calc PR F 2
H57H H 0.7793 0.2742 0.0447 0.294 Uiso 0.106(8) 1 calc PR F 2
H57I H 0.7263 0.2684 0.0436 0.294 Uiso 0.106(8) 1 calc PR F 2
C61S C 0.4169(5) 0.6561(10) -0.1175(5) 0.060(5) Uiso 1 1 d D . .
C62S C 0.3819(6) 0.6145(12) -0.1303(5) 0.087(7) Uiso 1 1 d D . .
H62S H 0.3856 0.5604 -0.1383 0.104 Uiso 1 1 calc R . .
C63S C 0.3397(7) 0.6538(14) -0.1314(7) 0.127(11) Uiso 1 1 d D . .
H63S H 0.3144 0.6286 -0.1407 0.153 Uiso 1 1 calc R . .
C64S C 0.3379(5) 0.7449(10) -0.1154(4) 0.049(4) Uiso 1 1 d D . .
H64S H 0.3121 0.7781 -0.1165 0.059 Uiso 1 1 calc R . .
C65S C 0.3749(6) 0.7704(12) -0.1004(5) 0.083(7) Uiso 1 1 d D . .
H65S H 0.3734 0.8197 -0.0884 0.099 Uiso 1 1 calc R . .
C66S C 0.4146(5) 0.7301(10) -0.1014(5) 0.059(5) Uiso 1 1 d D . .
H66S H 0.4401 0.7524 -0.0912 0.071 Uiso 1 1 calc R . .
C67S C 0.4593(9) 0.606(2) -0.1210(12) 0.24(3) Uiso 1 1 d D . .
H67D H 0.4842 0.6369 -0.1117 0.353 Uiso 0.50 1 calc PR . .
H67E H 0.4652 0.5961 -0.1437 0.353 Uiso 0.50 1 calc PR . .
H67F H 0.4560 0.5539 -0.1098 0.353 Uiso 0.50 1 calc PR . .
H67G H 0.4527 0.5544 -0.1318 0.353 Uiso 0.50 1 calc PR . .
H67H H 0.4717 0.5952 -0.0998 0.353 Uiso 0.50 1 calc PR . .
H67I H 0.4809 0.6374 -0.1337 0.353 Uiso 0.50 1 calc PR . .
C1X C 0.6436(5) 0.6901(10) 0.2708(4) 0.045(3) Uiso 1 1 d . . .
C2X C 0.3753(4) 1.1688(8) 0.2745(3) 0.031(3) Uiso 1 1 d . . .
C3X C 0.3468(6) 1.0419(12) 0.2943(5) 0.059(5) Uiso 1 1 d . . .
C4X C 0.6576(8) 0.5563(15) 0.2846(6) 0.082(7) Uiso 1 1 d . . .
C5X C 0.4220(5) 1.2086(10) 0.3136(4) 0.049(4) Uiso 1 1 d . . .
C6X C 0.5994(8) 0.7338(15) 0.2959(6) 0.088(6) Uiso 1 1 d . . .
C7X C 0.3069(9) 0.2774(16) -0.0419(6) 0.098(7) Uiso 1 1 d . . .
C8X C 0.3156(9) 0.2951(17) -0.0145(7) 0.103(8) Uiso 1 1 d . . .
C9X C 0.6699(6) 0.7774(10) 0.2324(4) 0.056(4) Uiso 1 1 d . . .
C10X C 0.5650(7) 0.7353(14) 0.1705(5) 0.076(6) Uiso 1 1 d . . .

loop_
_atom_site_aniso_label
_atom_site_aniso_U_11
_atom_site_aniso_U_22
_atom_site_aniso_U_33
_atom_site_aniso_U_23
_atom_site_aniso_U_13
_atom_site_aniso_U_12
Sb1A 0.0316(9) 0.0483(19) 0.0357(4) -0.0061(14) 0.0025(9) 0.0032(14)
Cl1A 0.037(3) 0.085(11) 0.057(3) -0.027(6) -0.013(3) 0.026(4)
Cl2A 0.029(3) 0.056(7) 0.045(3) -0.032(4) -0.001(2) -0.001(3)
Cl3A 0.039(4) 0.051(6) 0.053(4) -0.004(4) 0.000(3) -0.001(4)
Cl4A 0.084(6) 0.049(8) 0.0431(17) 0.005(2) 0.008(4) -0.021(6)
Cl5A 0.085(5) 0.036(5) 0.068(3) -0.008(4) 0.008(5) 0.010(5)
Cl6A 0.040(2) 0.085(6) 0.0315(15) -0.004(3) -0.001(3) -0.013(6)
Sb1B 0.0316(9) 0.0483(19) 0.0357(4) -0.0061(14) 0.0025(9) 0.0032(14)
Cl1B 0.037(3) 0.085(11) 0.057(3) -0.027(6) -0.013(3) 0.026(4)
Cl2B 0.029(3) 0.056(7) 0.045(3) -0.032(4) -0.001(2) -0.001(3)
Cl3B 0.039(4) 0.051(6) 0.053(4) -0.004(4) 0.000(3) -0.001(4)
Cl4B 0.084(6) 0.049(8) 0.0431(17) 0.005(2) 0.008(4) -0.021(6)
Cl5B 0.085(5) 0.036(5) 0.068(3) -0.008(4) 0.008(5) 0.010(5)
Cl6B 0.040(2) 0.085(6) 0.0315(15) -0.004(3) -0.001(3) -0.013(6)
Sb2 0.0361(8) 0.0558(10) 0.0389(10) 0.000 0.0095(9) 0.000
Cl7 0.145(10) 0.098(7) 0.070(6) 0.000 0.038(7) 0.000
Cl8 0.063(4) 0.032(3) 0.134(7) 0.000 -0.017(5) 0.000
Sb3A 0.0290(13) 0.033(2) 0.0300(12) -0.0034(16) -0.0046(11) 0.0007(14)
Cl11 0.031(3) 0.071(10) 0.046(4) -0.006(6) 0.001(4) -0.018(4)
Cl12 0.031(3) 0.026(6) 0.046(4) -0.011(5) -0.011(3) 0.014(3)
Cl13 0.062(5) 0.053(9) 0.041(3) -0.020(5) 0.004(4) -0.014(6)
Cl14 0.022(5) 0.057(7) 0.037(3) 0.005(4) 0.000(4) -0.005(4)
Cl15 0.036(6) 0.052(8) 0.038(2) -0.015(4) -0.009(3) 0.007(5)
Cl16 0.084(4) 0.055(9) 0.044(3) 0.001(4) 0.001(4) -0.026(7)
Sb3B 0.0290(13) 0.033(2) 0.0300(12) -0.0034(16) -0.0046(11) 0.0007(14)
Cl21 0.031(3) 0.071(10) 0.046(4) -0.006(6) 0.001(4) -0.018(4)
Cl22 0.031(3) 0.026(6) 0.046(4) -0.011(5) -0.011(3) 0.014(3)
Cl23 0.062(5) 0.053(9) 0.041(3) -0.020(5) 0.004(4) -0.014(6)
Cl24 0.022(5) 0.057(7) 0.037(3) 0.005(4) 0.000(4) -0.005(4)
Cl25 0.036(6) 0.052(8) 0.038(2) -0.015(4) -0.009(3) 0.007(5)
Cl26 0.084(4) 0.055(9) 0.044(3) 0.001(4) 0.001(4) -0.026(7)
Sb4 0.0383(8) 0.0360(8) 0.0323(8) 0.000 0.0022(8) 0.000
Cl17 0.097(5) 0.023(3) 0.056(4) 0.000 -0.018(4) 0.000
Cl18 0.100(7) 0.047(4) 0.173(11) 0.000 -0.025(8) 0.000
Cl19 0.039(5) 0.116(6) 0.023(3) -0.030(3) -0.007(3) 0.009(4)
Cl20 0.020(4) 0.071(5) 0.114(9) -0.012(5) 0.019(4) 0.001(3)
Cl39 0.039(5) 0.116(6) 0.023(3) -0.030(3) -0.007(3) 0.009(4)
Cl40 0.020(4) 0.071(5) 0.114(9) -0.012(5) 0.019(4) 0.001(3)

loop_
_atom_type_symbol
_atom_type_description
_atom_type_scat_dispersion_real
_atom_type_scat_dispersion_imag
_atom_type_scat_source
C C 0.0181 0.0091 'International Tables Vol C Tables 4.2.6.8 and 6.1.1.4'
H H 0.0000 0.0000 'International Tables Vol C Tables 4.2.6.8 and 6.1.1.4'
O O 0.0492 0.0322 'International Tables Vol C Tables 4.2.6.8 and 6.1.1.4'
Cl Cl 0.3639 0.7018 'International Tables Vol C Tables 4.2.6.8 and 6.1.1.4'
Sb Sb -0.0562 5.8946 'International Tables Vol C Tables 4.2.6.8 and 6.1.1.4'

loop_
_geom_angle_atom_site_label_1
_geom_angle_atom_site_label_2
_geom_angle_atom_site_label_3
_geom_angle
_geom_angle_site_symmetry_1
_geom_angle_site_symmetry_3
Cl6A Sb1A Cl4A 178.2(6) . .
Cl6A Sb1A Cl2A 90.3(4) . .
Cl4A Sb1A Cl2A 91.4(5) . .
Cl6A Sb1A Cl5A 89.2(3) . .
Cl4A Sb1A Cl5A 90.2(4) . .
Cl2A Sb1A Cl5A 87.7(4) . .
Cl6A Sb1A Cl1A 88.2(5) . .
Cl4A Sb1A Cl1A 90.1(5) . .
Cl2A Sb1A Cl1A 177.9(5) . .
Cl5A Sb1A Cl1A 93.8(5) . .
Cl6A Sb1A Cl3A 90.2(3) . .
Cl4A Sb1A Cl3A 90.5(4) . .
Cl2A Sb1A Cl3A 89.4(3) . .
Cl5A Sb1A Cl3A 177.0(5) . .
Cl1A Sb1A Cl3A 89.1(4) . .
Cl6B Sb1B Cl2B 91.5(5) . .
Cl6B Sb1B Cl5B 90.6(4) . .
Cl2B Sb1B Cl5B 90.3(5) . .
Cl6B Sb1B Cl3B 89.6(5) . .
Cl2B Sb1B Cl3B 88.9(5) . .
Cl5B Sb1B Cl3B 179.2(7) . .
Cl6B Sb1B Cl4B 178.6(7) . .
Cl2B Sb1B Cl4B 89.9(7) . .
Cl5B Sb1B Cl4B 89.8(6) . .
Cl3B Sb1B Cl4B 90.0(6) . .
Cl6B Sb1B Cl1B 90.2(7) . .
Cl2B Sb1B Cl1B 178.0(7) . .
Cl5B Sb1B Cl1B 90.7(6) . .
Cl3B Sb1B Cl1B 90.1(6) . .
Cl4B Sb1B Cl1B 88.4(7) . .
Cl9 Sb2 Cl9 166.1(8) 2_655 .
Cl9 Sb2 Cl7 83.0(4) 2_655 .
Cl9 Sb2 Cl7 83.0(4) . .
Cl9 Sb2 Cl8 97.0(4) 2_655 .
Cl9 Sb2 Cl8 97.0(4) . .
Cl7 Sb2 Cl8 180.000(2) . .
Cl9 Sb2 Cl30 96.8(6) 2_655 .
Cl9 Sb2 Cl30 82.5(5) . .
Cl7 Sb2 Cl30 87.1(3) . .
Cl8 Sb2 Cl30 92.9(3) . .
Cl9 Sb2 Cl30 82.5(5) 2_655 2_655
Cl9 Sb2 Cl30 96.8(6) . 2_655
Cl7 Sb2 Cl30 87.1(3) . 2_655
Cl8 Sb2 Cl30 92.9(3) . 2_655
Cl30 Sb2 Cl30 174.2(5) . 2_655
Cl9 Sb2 Cl29 12.5(4) 2_655 2_655
Cl9 Sb2 Cl29 177.0(6) . 2_655
Cl7 Sb2 Cl29 95.3(4) . 2_655
Cl8 Sb2 Cl29 84.7(4) . 2_655
Cl30 Sb2 Cl29 99.9(5) . 2_655
Cl30 Sb2 Cl29 80.6(5) 2_655 2_655
Cl9 Sb2 Cl29 177.0(6) 2_655 .
Cl9 Sb2 Cl29 12.5(4) . .
Cl7 Sb2 Cl29 95.3(4) . .
Cl8 Sb2 Cl29 84.7(4) . .
Cl30 Sb2 Cl29 80.6(5) . .
Cl30 Sb2 Cl29 99.9(5) 2_655 .
Cl29 Sb2 Cl29 169.4(8) 2_655 .
Cl9 Sb2 Cl10 94.1(5) 2_655 2_655
Cl9 Sb2 Cl10 84.7(5) . 2_655
Cl7 Sb2 Cl10 85.2(2) . 2_655
Cl8 Sb2 Cl10 94.8(2) . 2_655
Cl30 Sb2 Cl10 165.8(3) . 2_655
Cl30 Sb2 Cl10 12.1(3) 2_655 2_655
Cl29 Sb2 Cl10 92.7(5) 2_655 2_655
Cl29 Sb2 Cl10 88.2(5) . 2_655
Cl9 Sb2 Cl10 84.7(5) 2_655 .
Cl9 Sb2 Cl10 94.1(5) . .
Cl7 Sb2 Cl10 85.2(2) . .
Cl8 Sb2 Cl10 94.8(2) . .
Cl30 Sb2 Cl10 12.1(3) . .
Cl30 Sb2 Cl10 165.8(3) 2_655 .
Cl29 Sb2 Cl10 88.2(5) 2_655 .
Cl29 Sb2 Cl10 92.6(5) . .
Cl10 Sb2 Cl10 170.3(5) 2_655 .
Cl13 Sb3A Cl16 90.7(6) . .
Cl13 Sb3A Cl14 91.2(6) . .
Cl16 Sb3A Cl14 178.0(7) . .
Cl13 Sb3A Cl12 90.2(6) . .
Cl16 Sb3A Cl12 89.8(6) . .
Cl14 Sb3A Cl12 90.9(5) . .
Cl13 Sb3A Cl11 90.3(7) . .
Cl16 Sb3A Cl11 90.6(7) . .
Cl14 Sb3A Cl11 88.7(6) . .
Cl12 Sb3A Cl11 179.4(7) . .
Cl13 Sb3A Cl15 178.3(7) . .
Cl16 Sb3A Cl15 87.8(6) . .
Cl14 Sb3A Cl15 90.3(6) . .
Cl12 Sb3A Cl15 90.6(5) . .
Cl11 Sb3A Cl15 88.9(6) . .
Cl26 Sb3B Cl23 91.3(6) . .
Cl26 Sb3B Cl24 177.7(6) . .
Cl23 Sb3B Cl24 90.9(5) . .
Cl26 Sb3B Cl22 90.0(6) . .
Cl23 Sb3B Cl22 89.6(6) . .
Cl24 Sb3B Cl22 90.5(4) . .
Cl26 Sb3B Cl21 91.6(6) . .
Cl23 Sb3B Cl21 90.4(6) . .
Cl24 Sb3B Cl21 87.9(6) . .
Cl22 Sb3B Cl21 178.4(6) . .
Cl26 Sb3B Cl25 89.2(6) . .
Cl23 Sb3B Cl25 179.2(6) . .
Cl24 Sb3B Cl25 88.5(5) . .
Cl22 Sb3B Cl25 91.1(5) . .
Cl21 Sb3B Cl25 88.9(6) . .
Cl18 Sb4 Cl40 83.6(7) . .
Cl18 Sb4 Cl40 83.6(7) . 2_655
Cl40 Sb4 Cl40 167.3(14) . 2_655
Cl18 Sb4 Cl19 89.5(2) . 2_655
Cl40 Sb4 Cl19 102.7(7) . 2_655
Cl40 Sb4 Cl19 77.2(7) 2_655 2_655
Cl18 Sb4 Cl19 89.5(2) . .
Cl40 Sb4 Cl19 77.2(7) . .
Cl40 Sb4 Cl19 102.7(7) 2_655 .
Cl19 Sb4 Cl19 179.0(5) 2_655 .
Cl18 Sb4 Cl39 83.8(6) . 2_655
Cl40 Sb4 Cl39 87.0(7) . 2_655
Cl40 Sb4 Cl39 91.7(7) 2_655 2_655
Cl19 Sb4 Cl39 16.2(4) 2_655 2_655
Cl19 Sb4 Cl39 163.4(5) . 2_655
Cl18 Sb4 Cl39 83.8(6) . .
Cl40 Sb4 Cl39 91.7(7) . .
Cl40 Sb4 Cl39 87.0(7) 2_655 .
Cl19 Sb4 Cl39 163.4(5) 2_655 .
Cl19 Sb4 Cl39 16.2(4) . .
Cl39 Sb4 Cl39 167.5(12) 2_655 .
Cl18 Sb4 Cl20 89.4(3) . .
Cl40 Sb4 Cl20 15.9(6) . .
Cl40 Sb4 Cl20 163.6(7) 2_655 .
Cl19 Sb4 Cl20 87.9(3) 2_655 .
Cl19 Sb4 Cl20 92.0(3) . .
Cl39 Sb4 Cl20 72.8(5) 2_655 .
Cl39 Sb4 Cl20 107.1(5) . .
Cl18 Sb4 Cl20 89.4(3) . 2_655
Cl40 Sb4 Cl20 163.6(7) . 2_655
Cl40 Sb4 Cl20 15.9(6) 2_655 2_655
Cl19 Sb4 Cl20 92.0(3) 2_655 2_655
Cl19 Sb4 Cl20 88.0(3) . 2_655
Cl39 Sb4 Cl20 107.1(5) 2_655 2_655
Cl39 Sb4 Cl20 72.8(5) . 2_655
Cl20 Sb4 Cl20 178.7(5) . 2_655
Cl18 Sb4 Cl17 180.000(1) . .
Cl40 Sb4 Cl17 96.4(7) . .
Cl40 Sb4 Cl17 96.4(7) 2_655 .
Cl19 Sb4 Cl17 90.5(2) 2_655 .
Cl19 Sb4 Cl17 90.5(2) . .
Cl39 Sb4 Cl17 96.2(6) 2_655 .
Cl39 Sb4 Cl17 96.2(6) . .
Cl20 Sb4 Cl17 90.6(3) . .
Cl20 Sb4 Cl17 90.6(3) 2_655 .
C51 C1 C31 114.4(12) . .
C51 C1 C11 112.5(12) . .
C31 C1 C11 110.5(12) . .
C51 C1 C2 110.6(12) . .
C31 C1 C2 102.1(12) . .
C11 C1 C2 106.0(9) . .
C21 C2 C41 108.9(9) . .
C21 C2 C61 110.0(9) . .
C41 C2 C61 106.7(9) . .
C21 C2 C1 114.3(11) . .
C41 C2 C1 110.0(8) . .
C61 C2 C1 106.8(11) . .
C15 O1 C17 122.7(13) . .
C16 C11 C12 122.7(11) . .
C16 C11 C1 119.7(11) . .
C12 C11 C1 117.3(11) . .
C13 C12 C11 116.1(10) . .
C13 C12 C22 122.1(11) . .
C11 C12 C22 121.8(11) . .
C14 C13 C12 121.9(11) . .
C13 C14 C15 119.2(10) . .
O1 C15 C14 122.6(10) . .
O1 C15 C16 114.5(10) . .
C14 C15 C16 119.8(9) . .
C11 C16 C15 118.7(11) . .
C25 O2 C27 118.9(10) . .
C26 C21 C22 120.9(9) . .
C26 C21 C2 125.0(9) . .
C22 C21 C2 113.9(9) . .
C23 C22 C21 116.7(10) . .
C23 C22 C12 122.1(10) . .
C21 C22 C12 120.9(10) . .
C24 C23 C22 121.2(10) . .
C23 C24 C25 120.9(10) . .
O2 C25 C24 127.0(10) . .
O2 C25 C26 114.8(9) . .
C24 C25 C26 118.2(9) . .
C21 C26 C25 120.8(10) . .
C35 O3 C37 114.7(9) . .
C36 C31 C32 118.1(11) . .
C36 C31 C1 120.0(11) . .
C32 C31 C1 120.7(10) . .
C33 C32 C31 118.4(10) . .
C33 C32 C42 122.6(10) . .
C31 C32 C42 118.1(9) . .
C34 C33 C32 122.4(11) . .
C33 C34 C35 116.7(11) . .
O3 C35 C36 115.2(9) . .
O3 C35 C34 122.3(9) . .
C36 C35 C34 122.3(10) . .
C35 C36 C31 119.9(11) . .
C45 O4 C47 112.2(9) . .
C46 C41 C42 119.4(9) . .
C46 C41 C2 125.1(9) . .
C42 C41 C2 115.5(9) . .
C43 C42 C41 116.6(9) . .
C43 C42 C32 123.4(9) . .
C41 C42 C32 120.0(9) . .
C44 C43 C42 124.1(11) . .
C43 C44 C45 118.1(10) . .
O4 C45 C44 124.9(9) . .
O4 C45 C46 115.0(9) . .
C44 C45 C46 119.0(9) . .
C41 C46 C45 122.2(9) . .
C55 O5 C57 119.0(10) . .
C56 C51 C52 117.7(10) . .
C56 C51 C1 122.6(11) . .
C52 C51 C1 118.5(10) . .
C53 C52 C62 118.9(10) . .
C53 C52 C51 120.0(9) . .
C62 C52 C51 121.1(10) . .
C54 C53 C52 121.8(10) . .
C53 C54 C55 118.2(9) . .
O5 C55 C54 124.0(9) . .
O5 C55 C56 114.2(9) . .
C54 C55 C56 121.8(9) . .
C51 C56 C55 120.3(10) . .
C65 O6 C67 117.9(10) . .
C66 C61 C62 121.3(9) . .
C66 C61 C2 120.8(9) . .
C62 C61 C2 117.8(9) . .
C63 C62 C52 123.2(11) . .
C63 C62 C61 117.0(10) . .
C52 C62 C61 119.6(10) . .
C64 C63 C62 121.7(11) . .
C63 C64 C65 119.8(11) . .
O6 C65 C66 114.4(9) . .
O6 C65 C64 125.0(9) . .
C66 C65 C64 120.6(9) . .
C61 C66 C65 119.0(9) . .
C2S C1S C6S 119.6(12) . .
C2S C1S C7S 117.9(14) . .
C6S C1S C7S 122.5(15) . .
C1S C2S C3S 119.6(13) . .
C2S C3S C4S 119.3(11) . .
C5S C4S C3S 111.9(12) . .
C4S C5S C6S 124.7(15) . .
C5S C6S C1S 124.8(14) . .
C12S C11S C16S 121.6(17) . .
C12S C11S C17S 116(2) . .
C16S C11S C17S 122(2) . .
C11S C12S C13S 118.5(16) . .
C12S C13S C14S 118.1(16) . .
C15S C14S C13S 113.5(16) . .
C14S C15S C16S 123.1(19) . .
C15S C16S C11S 123.2(18) . .
C22S C21S C26S 122.9(10) . .
C22S C21S C27S 117.0(11) . .
C26S C21S C27S 120.1(11) . .
C21S C22S C23S 118.2(11) . .
C22S C23S C24S 118.3(11) . .
C25S C24S C23S 112.7(12) . .
C24S C25S C26S 125.6(13) . .
C25S C26S C21S 121.9(11) . .
C42S C41S C46S 125.1(17) . .
C42S C41S C47S 116.4(19) . .
C46S C41S C47S 118.5(19) . .
C41S C42S C43S 115.9(13) . .
C42S C43S C44S 117.4(12) . .
C45S C44S C43S 114.8(13) . .
C44S C45S C46S 123.3(18) . .
C45S C46S C41S 122.3(18) . .
C52S C51S C56S 124(2) . .
C52S C51S C57S 115(2) . .
C56S C51S C57S 121(2) . .
C51S C52S C53S 117.1(19) . .
C52S C53S C54S 118.0(18) . .
C55S C54S C53S 114.3(19) . .
C54S C55S C56S 124(2) . .
C55S C56S C51S 122(2) . .
C62S C61S C66S 125.9(14) . .
C62S C61S C67S 110.3(17) . .
C66S C61S C67S 123.6(17) . .
C61S C62S C63S 118.7(15) . .
C62S C63S C64S 115.2(14) . .
C65S C64S C63S 116.4(13) . .
C64S C65S C66S 124.4(16) . .
C65S C66S C61S 118.5(14) . .

loop_
_geom_bond_atom_site_label_1
_geom_bond_atom_site_label_2
_geom_bond_distance
_geom_bond_site_symmetry_2
Sb1A Cl6A 2.356(6) .
Sb1A Cl4A 2.356(7) .
Sb1A Cl2A 2.363(7) .
Sb1A Cl5A 2.367(7) .
Sb1A Cl1A 2.371(8) .
Sb1A Cl3A 2.372(7) .
Sb1B Cl6B 2.346(8) .
Sb1B Cl2B 2.354(9) .
Sb1B Cl5B 2.360(9) .
Sb1B Cl3B 2.362(9) .
Sb1B Cl4B 2.368(10) .
Sb1B Cl1B 2.378(10) .
Sb2 Cl9 2.273(12) 2_655
Sb2 Cl9 2.273(12) .
Sb2 Cl7 2.343(10) .
Sb2 Cl8 2.388(6) .
Sb2 Cl30 2.388(12) .
Sb2 Cl30 2.389(12) 2_655
Sb2 Cl29 2.396(14) 2_655
Sb2 Cl29 2.396(14) .
Sb2 Cl10 2.415(11) 2_655
Sb2 Cl10 2.415(11) .
Sb3A Cl13 2.352(9) .
Sb3A Cl16 2.353(9) .
Sb3A Cl14 2.354(9) .
Sb3A Cl12 2.370(9) .
Sb3A Cl11 2.380(10) .
Sb3A Cl15 2.381(9) .
Sb3B Cl26 2.342(9) .
Sb3B Cl23 2.346(9) .
Sb3B Cl24 2.371(8) .
Sb3B Cl22 2.373(8) .
Sb3B Cl21 2.382(9) .
Sb3B Cl25 2.384(9) .
Sb4 Cl18 2.303(8) .
Sb4 Cl40 2.31(2) .
Sb4 Cl40 2.31(2) 2_655
Sb4 Cl19 2.342(7) 2_655
Sb4 Cl19 2.342(7) .
Sb4 Cl39 2.343(16) 2_655
Sb4 Cl39 2.343(16) .
Sb4 Cl20 2.368(8) .
Sb4 Cl20 2.369(8) 2_655
Sb4 Cl17 2.377(6) .
C1 C51 1.458(18) .
C1 C31 1.523(18) .
C1 C11 1.527(18) .
C1 C2 1.585(14) .
C2 C21 1.544(16) .
C2 C41 1.578(15) .
C2 C61 1.578(16) .
O1 C15 1.349(10) .
O1 C17 1.428(13) .
C11 C16 1.363(12) .
C11 C12 1.432(12) .
C12 C13 1.429(12) .
C12 C22 1.442(17) .
C13 C14 1.359(11) .
C14 C15 1.416(11) .
C15 C16 1.420(11) .
O2 C25 1.371(11) .
O2 C27 1.434(11) .
C21 C26 1.367(11) .
C21 C22 1.432(11) .
C22 C23 1.415(11) .
C23 C24 1.370(11) .
C24 C25 1.387(11) .
C25 C26 1.419(11) .
O3 C35 1.368(10) .
O3 C37 1.452(11) .
C31 C36 1.392(12) .
C31 C32 1.417(12) .
C32 C33 1.396(11) .
C32 C42 1.505(15) .
C33 C34 1.358(12) .
C34 C35 1.391(12) .
C35 C36 1.380(11) .
O4 C45 1.379(10) .
O4 C47 1.459(11) .
C41 C46 1.367(11) .
C41 C42 1.420(11) .
C42 C43 1.403(11) .
C43 C44 1.368(12) .
C44 C45 1.389(11) .
C45 C46 1.406(11) .
O5 C55 1.322(10) .
O5 C57 1.435(11) .
C51 C56 1.380(12) .
C51 C52 1.434(11) .
C52 C53 1.400(11) .
C52 C62 1.426(13) .
C53 C54 1.364(11) .
C54 C55 1.392(11) .
C55 C56 1.408(11) .
O6 C65 1.357(11) .
O6 C67 1.440(12) .
C61 C66 1.366(11) .
C61 C62 1.457(11) .
C62 C63 1.425(12) .
C63 C64 1.357(12) .
C64 C65 1.420(11) .
C65 C66 1.414(11) .
C1S C2S 1.359(15) .
C1S C6S 1.366(15) .
C1S C7S 1.524(15) .
C2S C3S 1.405(15) .
C3S C4S 1.625(18) .
C4S C5S 1.326(17) .
C5S C6S 1.345(16) .
C11S C12S 1.351(18) .
C11S C16S 1.363(17) .
C11S C17S 1.527(18) .
C12S C13S 1.409(18) .
C13S C14S 1.627(19) .
C14S C15S 1.320(19) .
C15S C16S 1.347(18) .
C21S C22S 1.342(14) .
C21S C26S 1.375(13) .
C21S C27S 1.516(15) .
C22S C23S 1.384(15) .
C23S C24S 1.646(16) .
C24S C25S 1.295(16) .
C25S C26S 1.331(14) .
C41S C42S 1.337(17) .
C41S C46S 1.365(17) .
C41S C47S 1.539(19) .
C42S C43S 1.458(15) .
C43S C44S 1.625(17) .
C44S C45S 1.320(17) .
C45S C46S 1.348(17) .
C51S C52S 1.355(18) .
C51S C56S 1.371(18) .
C51S C57S 1.523(19) .
C52S C53S 1.420(19) .
C53S C54S 1.63(2) .
C54S C55S 1.325(19) .
C55S C56S 1.342(19) .
C61S C62S 1.364(16) .
C61S C66S 1.384(15) .
C61S C67S 1.522(18) .
C62S C63S 1.425(17) .
C63S C64S 1.631(18) .
C64S C65S 1.344(16) .
C65S C66S 1.366(16) .
C1X C6X 1.84(3) .
C7X C8X 1.21(3) .

loop_
_geom_torsion_atom_site_label_1
_geom_torsion_atom_site_label_2
_geom_torsion_atom_site_label_3
_geom_torsion_atom_site_label_4
_geom_torsion
C51 C1 C2 C21 178.8(11)
C31 C1 C2 C21 -59.1(9)
C11 C1 C2 C21 56.6(15)
C51 C1 C2 C41 -58.4(16)
C31 C1 C2 C41 63.7(14)
C11 C1 C2 C41 179.4(7)
C51 C1 C2 C61 56.9(9)
C31 C1 C2 C61 179.0(10)
C11 C1 C2 C61 -65.3(14)
C51 C1 C11 C16 24(2)
C31 C1 C11 C16 -105.2(16)
C2 C1 C11 C16 145.0(16)
C51 C1 C11 C12 -161.7(13)
C31 C1 C11 C12 69.1(18)
C2 C1 C11 C12 -40.7(19)
C16 C11 C12 C13 -5(2)
C1 C11 C12 C13 -178.8(13)
C16 C11 C12 C22 177.6(15)
C1 C11 C12 C22 4(2)
C11 C12 C13 C14 -3(2)
C22 C12 C13 C14 174.2(14)
C12 C13 C14 C15 13(2)
C17 O1 C15 C14 -29(2)
C17 O1 C15 C16 171.4(16)
C13 C14 C15 O1 -173.4(13)
C13 C14 C15 C16 -15(2)
C12 C11 C16 C15 3(2)
C1 C11 C16 C15 176.8(13)
O1 C15 C16 C11 167.2(14)
C14 C15 C16 C11 7(2)
C41 C2 C21 C26 17.1(16)
C61 C2 C21 C26 -99.4(14)
C1 C2 C21 C26 140.5(12)
C41 C2 C21 C22 -157.8(10)
C61 C2 C21 C22 85.7(13)
C1 C2 C21 C22 -34.4(14)
C26 C21 C22 C23 4.9(19)
C2 C21 C22 C23 -180.0(12)
C26 C21 C22 C12 178.5(14)
C2 C21 C22 C12 -6.4(18)
C13 C12 C22 C23 19(2)
C11 C12 C22 C23 -163.2(15)
C13 C12 C22 C21 -153.9(14)
C11 C12 C22 C21 24(2)
C21 C22 C23 C24 -10(2)
C12 C22 C23 C24 176.2(14)
C22 C23 C24 C25 14(2)
C27 O2 C25 C24 -12(2)
C27 O2 C25 C26 165.7(12)
C23 C24 C25 O2 166.5(15)
C23 C24 C25 C26 -11(2)
C22 C21 C26 C25 -3(2)
C2 C21 C26 C25 -177.5(13)
O2 C25 C26 C21 -172.2(13)
C24 C25 C26 C21 6(2)
C51 C1 C31 C36 -98.6(17)
C11 C1 C31 C36 29.6(19)
C2 C1 C31 C36 142.0(14)
C51 C1 C31 C32 68.5(18)
C11 C1 C31 C32 -163.3(13)
C2 C1 C31 C32 -51.0(17)
C36 C31 C32 C33 -11(2)
C1 C31 C32 C33 -177.9(14)
C36 C31 C32 C42 -179.7(13)
C1 C31 C32 C42 13(2)
C31 C32 C33 C34 17(2)
C42 C32 C33 C34 -174.9(14)
C32 C33 C34 C35 -16(2)
C37 O3 C35 C36 176.4(14)
C37 O3 C35 C34 1(2)
C33 C34 C35 O3 -174.8(14)
C33 C34 C35 C36 10(2)
O3 C35 C36 C31 179.5(14)
C34 C35 C36 C31 -5(2)
C32 C31 C36 C35 5(2)
C1 C31 C36 C35 172.6(15)
C21 C2 C41 C46 -100.1(14)
C61 C2 C41 C46 18.6(16)
C1 C2 C41 C46 134.0(14)
C21 C2 C41 C42 83.1(13)
C61 C2 C41 C42 -158.3(10)
C1 C2 C41 C42 -42.9(17)
C46 C41 C42 C43 5.6(19)
C2 C41 C42 C43 -177.4(12)
C46 C41 C42 C32 -175.6(12)
C2 C41 C42 C32 1.5(17)
C33 C32 C42 C43 25(2)
C31 C32 C42 C43 -166.0(14)
C33 C32 C42 C41 -153.3(14)
C31 C32 C42 C41 15.3(19)
C41 C42 C43 C44 -1(2)
C32 C42 C43 C44 -179.8(14)
C42 C43 C44 C45 -6(2)
C47 O4 C45 C44 31.0(19)
C47 O4 C45 C46 -160.7(11)
C43 C44 C45 O4 175.8(14)
C43 C44 C45 C46 8(2)
C42 C41 C46 C45 -3(2)
C2 C41 C46 C45 179.8(12)
O4 C45 C46 C41 -172.5(12)
C44 C45 C46 C41 -4(2)
C31 C1 C51 C56 34(2)
C11 C1 C51 C56 -93.5(17)
C2 C1 C51 C56 148.2(13)
C31 C1 C51 C52 -159.5(13)
C11 C1 C51 C52 73.3(17)
C2 C1 C51 C52 -45.0(17)
C56 C51 C52 C53 -6(2)
C1 C51 C52 C53 -173.8(13)
C56 C51 C52 C62 176.5(12)
C1 C51 C52 C62 9.1(18)
C62 C52 C53 C54 -179.2(11)
C51 C52 C53 C54 4(2)
C52 C53 C54 C55 0(2)
C57 O5 C55 C54 -9(2)
C57 O5 C55 C56 168.7(13)
C53 C54 C55 O5 176.4(14)
C53 C54 C55 C56 -1(2)
C52 C51 C56 C55 5(2)
C1 C51 C56 C55 172.3(14)
O5 C55 C56 C51 -179.6(14)
C54 C55 C56 C51 -2(2)
C21 C2 C61 C66 20.8(15)
C41 C2 C61 C66 -97.1(13)
C1 C2 C61 C66 145.4(12)
C21 C2 C61 C62 -162.8(12)
C41 C2 C61 C62 79.3(14)
C1 C2 C61 C62 -38.3(15)
C53 C52 C62 C63 20.1(15)
C51 C52 C62 C63 -162.8(17)
C53 C52 C62 C61 -164.7(15)
C51 C52 C62 C61 12.5(14)
C66 C61 C62 C63 -3(2)
C2 C61 C62 C63 -179.5(12)
C66 C61 C62 C52 -178.7(11)
C2 C61 C62 C52 5.0(17)
C52 C62 C63 C64 -177.6(13)
C61 C62 C63 C64 7(2)
C62 C63 C64 C65 -3(2)
C67 O6 C65 C66 177.6(14)
C67 O6 C65 C64 -5(2)
C63 C64 C65 O6 178.7(15)
C63 C64 C65 C66 -4(2)
C62 C61 C66 C65 -4(2)
C2 C61 C66 C65 172.1(12)
O6 C65 C66 C61 -174.7(13)
C64 C65 C66 C61 8(2)
C6S C1S C2S C3S 2(3)
C7S C1S C2S C3S -178.7(16)
C1S C2S C3S C4S 0(3)
C2S C3S C4S C5S 0(2)
C3S C4S C5S C6S -2(3)
C4S C5S C6S C1S 4(4)
C2S C1S C6S C5S -4(3)
C7S C1S C6S C5S 177(2)
C16S C11S C12S C13S -7(5)
C17S C11S C12S C13S -175(3)
C11S C12S C13S C14S 5(4)
C12S C13S C14S C15S -8(4)
C13S C14S C15S C16S 13(5)
C14S C15S C16S C11S -17(6)
C12S C11S C16S C15S 13(5)
C17S C11S C16S C15S -180(3)
C26S C21S C22S C23S -2(2)
C27S C21S C22S C23S 179.7(14)
C21S C22S C23S C24S 6(2)
C22S C23S C24S C25S -8(2)
C23S C24S C25S C26S 6(2)
C24S C25S C26S C21S -3(3)
C22S C21S C26S C25S 0(2)
C27S C21S C26S C25S 178.0(14)
C46S C41S C42S C43S 6(2)
C47S C41S C42S C43S -175(2)
C41S C42S C43S C44S 3.6(17)
C42S C43S C44S C45S -10(3)
C43S C44S C45S C46S 8(5)
C44S C45S C46S C41S 2(6)
C42S C41S C46S C45S -10(5)
C47S C41S C46S C45S 171(3)
C56S C51S C52S C53S 1(3)
C57S C51S C52S C53S 179(2)
C51S C52S C53S C54S -2(2)
C52S C53S C54S C55S 7(5)
C53S C54S C55S C56S -11(8)
C54S C55S C56S C51S 10(9)
C52S C51S C56S C55S -4(7)
C57S C51S C56S C55S 178(5)
C66S C61S C62S C63S 9(4)
C67S C61S C62S C63S -176(3)
C61S C62S C63S C64S -3(4)
C62S C63S C64S C65S -6(3)
C63S C64S C65S C66S 9(3)
C64S C65S C66S C61S -3(4)
C62S C61S C66S C65S -7(4)
C67S C61S C66S C65S 179(3)
